data_4303970
loop_
_publ_author_name
'Mitsushiro Nomura'
'Marc Fourmigu\'e'

_publ_section_title
;
Dinuclear Cp* Cobalt Complexes of the 1,2,4,5-Benzenetetrathiolate
Bischelating Ligand
;
_journal_name_full 'Inorganic Chemistry'
_journal_page_first 1301
_journal_page_last 1312
_journal_paper_doi 10.1021/ic700778b
_journal_volume 47
_journal_year 2008
_chemical_formula_sum 'C26 H32 Co2 S4'
_chemical_formula_weight 590.62
_chemical_name_common Cp*Co(btt)CoCp*
_chemical_name_systematic
;
 ?
;
_space_group_IT_number 14
_symmetry_cell_setting monoclinic
_symmetry_space_group_name_Hall '-P 2yn'
_symmetry_space_group_name_H-M 'P 1 21/n 1'
_atom_sites_solution_hydrogens geom
_atom_sites_solution_primary direct
_atom_sites_solution_secondary difmap
_audit_creation_method SHELXL-97
_cell_angle_alpha 90.00
_cell_angle_beta 112.959(2)
_cell_angle_gamma 90.00
_cell_formula_units_Z 4
_cell_length_a 13.4903(6)
_cell_length_b 13.3205(7)
_cell_length_c 15.9026(7)
_cell_measurement_temperature 100
_cell_measurement_theta_max 27.50
_cell_measurement_theta_min 2.00
_cell_volume 2631.3(2)
_computing_data_collection 'Bruker SMART (BRUKER 1996)'
_computing_data_reduction 'Bruker SAINTPLUS V6.02 (BRUKER 1997)'
_computing_molecular_graphics 'Ortep-3 for Windows (Farrugia, 1997)'
_computing_publication_material 'WinGX publication routines (Farrugia, 1999)'
_computing_structure_refinement 'SHELXL-97 (Sheldrick, 1997)'
_computing_structure_solution 'SHELXS-97 (Sheldrick, 1997)'
_diffrn_ambient_temperature 100(2)
_diffrn_measured_fraction_theta_full 0.999
_diffrn_measured_fraction_theta_max 0.999
_diffrn_measurement_device_type 'Siemens SMART CCD area detector'
_diffrn_measurement_method 'phi and omega scans'
_diffrn_radiation_monochromator graphite
_diffrn_radiation_source 'fine-focus sealed tube'
_diffrn_radiation_type MoK\a
_diffrn_radiation_wavelength 0.71073
_diffrn_reflns_av_R_equivalents 0.0886
_diffrn_reflns_av_sigmaI/netI 0.1219
_diffrn_reflns_limit_h_max 17
_diffrn_reflns_limit_h_min -17
_diffrn_reflns_limit_k_max 14
_diffrn_reflns_limit_k_min -17
_diffrn_reflns_limit_l_max 20
_diffrn_reflns_limit_l_min -19
_diffrn_reflns_number 28293
_diffrn_reflns_theta_full 27.50
_diffrn_reflns_theta_max 27.50
_diffrn_reflns_theta_min 1.69
_exptl_absorpt_coefficient_mu 1.591
_exptl_absorpt_correction_T_max 0.924
_exptl_absorpt_correction_T_min 0.858
_exptl_absorpt_correction_type multi-scan
_exptl_absorpt_process_details
;
        [c.f. r.h. blessing, acta cryst. (1995), a51, 33-38]
;
_exptl_crystal_colour blue
_exptl_crystal_density_diffrn 1.491
_exptl_crystal_density_method 'not measured'
_exptl_crystal_description prism
_exptl_crystal_F_000 1224
_exptl_crystal_size_max 0.12
_exptl_crystal_size_mid 0.08
_exptl_crystal_size_min 0.05
_refine_diff_density_max 0.765
_refine_diff_density_min -0.749
_refine_diff_density_rms 0.190
_refine_ls_extinction_method none
_refine_ls_goodness_of_fit_ref 1.034
_refine_ls_hydrogen_treatment constr
_refine_ls_matrix_type full
_refine_ls_number_parameters 289
_refine_ls_number_reflns 6038
_refine_ls_number_restraints 0
_refine_ls_restrained_S_all 1.034
_refine_ls_R_factor_all 0.1240
_refine_ls_R_factor_gt 0.0547
_refine_ls_shift/su_max 0.002
_refine_ls_shift/su_mean 0.000
_refine_ls_structure_factor_coef Fsqd
_refine_ls_weighting_details 'calc w=1/[\s^2^(Fo^2^)+(0.0927P)^2^+0.2601P] where P=(Fo^2^+2Fc^2^)/3'
_refine_ls_weighting_scheme calc
_refine_ls_wR_factor_gt 0.1433
_refine_ls_wR_factor_ref 0.1778
_reflns_number_gt 3407
_reflns_number_total 6038
_reflns_threshold_expression >2sigma(I)
_cod_data_source_file ic700778b-file003.cif
_cod_data_source_block mnii422_0m
_cod_database_code 4303970

loop_
_symmetry_equiv_pos_as_xyz
'x, y, z'
'-x+1/2, y+1/2, -z+1/2'
'-x, -y, -z'
'x-1/2, -y-1/2, z-1/2'

loop_
_atom_site_label
_atom_site_type_symbol
_atom_site_fract_x
_atom_site_fract_y
_atom_site_fract_z
_atom_site_U_iso_or_equiv
_atom_site_adp_type
_atom_site_occupancy
_atom_site_symmetry_multiplicity
_atom_site_calc_flag
_atom_site_refinement_flags
_atom_site_disorder_assembly
_atom_site_disorder_group
Co1 Co 0.72587(5) 0.82066(5) 0.23865(4) 0.0128(2) Uani 1 1 d . . .
Co2 Co 0.27513(5) 1.25210(5) 0.25359(4) 0.0130(2) Uani 1 1 d . . .
S1 S 0.69658(9) 0.89329(10) 0.34629(8) 0.0154(3) Uani 1 1 d . . .
S2 S 0.59877(9) 0.89959(10) 0.13523(8) 0.0142(3) Uani 1 1 d . . .
S3 S 0.30243(9) 1.17861(10) 0.14549(8) 0.0146(3) Uani 1 1 d . . .
S4 S 0.40098(9) 1.17111(10) 0.35562(8) 0.0154(3) Uani 1 1 d . . .
C1 C 0.5863(3) 0.9720(4) 0.2907(3) 0.0123(10) Uani 1 1 d . . .
C2 C 0.5418(3) 0.9756(4) 0.1944(3) 0.0118(10) Uani 1 1 d . . .
C3 C 0.4541(3) 1.0380(4) 0.1502(3) 0.0129(11) Uani 1 1 d . . .
H3 H 0.4237 1.0397 0.0867 0.016 Uiso 1 1 calc R . .
C4 C 0.4112(3) 1.0976(4) 0.1991(3) 0.0119(11) Uani 1 1 d . . .
C5 C 0.4564(3) 1.0944(4) 0.2961(3) 0.0111(10) Uani 1 1 d . . .
C6 C 0.5436(3) 1.0313(4) 0.3405(3) 0.0152(11) Uani 1 1 d . . .
H6 H 0.5735 1.0288 0.4039 0.018 Uiso 1 1 calc R . .
C7 C 0.7512(4) 0.7077(4) 0.1618(3) 0.0175(11) Uani 1 1 d . . .
C8 C 0.7538(4) 0.6714(4) 0.2477(3) 0.0171(12) Uani 1 1 d . . .
C9 C 0.8397(4) 0.7207(4) 0.3198(3) 0.0149(11) Uani 1 1 d . . .
C10 C 0.8868(4) 0.7916(4) 0.2787(3) 0.0165(11) Uani 1 1 d . . .
C11 C 0.8322(4) 0.7827(4) 0.1801(3) 0.0148(11) Uani 1 1 d . . .
C12 C 0.1783(4) 1.3672(4) 0.1803(3) 0.0190(12) Uani 1 1 d . . .
C13 C 0.2571(4) 1.4022(4) 0.2646(3) 0.0169(11) Uani 1 1 d . . .
C14 C 0.2422(4) 1.3519(4) 0.3378(3) 0.0156(11) Uani 1 1 d . . .
C15 C 0.1548(4) 1.2816(4) 0.2984(3) 0.0203(12) Uani 1 1 d . . .
C16 C 0.1154(4) 1.2926(4) 0.2010(3) 0.0186(12) Uani 1 1 d . . .
C17 C 0.6777(4) 0.6698(4) 0.0704(3) 0.0230(13) Uani 1 1 d . . .
H17A H 0.6314 0.6191 0.0780 0.034 Uiso 1 1 calc R . .
H17B H 0.7196 0.6418 0.0393 0.034 Uiso 1 1 calc R . .
H17C H 0.6349 0.7243 0.0351 0.034 Uiso 1 1 calc R . .
C18 C 0.6813(4) 0.5942(4) 0.2595(3) 0.0205(12) Uani 1 1 d . . .
H18A H 0.6315 0.5724 0.2007 0.031 Uiso 1 1 calc R . .
H18B H 0.6424 0.6222 0.2932 0.031 Uiso 1 1 calc R . .
H18C H 0.7232 0.5380 0.2924 0.031 Uiso 1 1 calc R . .
C19 C 0.8732(4) 0.7038(4) 0.4193(3) 0.0257(13) Uani 1 1 d . . .
H19A H 0.8293 0.6523 0.4293 0.038 Uiso 1 1 calc R . .
H19B H 0.8647 0.7649 0.4479 0.038 Uiso 1 1 calc R . .
H19C H 0.9473 0.6835 0.4452 0.038 Uiso 1 1 calc R . .
C20 C 0.9772(4) 0.8626(4) 0.3282(3) 0.0230(12) Uani 1 1 d . . .
H20A H 0.9931 0.9023 0.2846 0.035 Uiso 1 1 calc R . .
H20B H 1.0399 0.8250 0.3648 0.035 Uiso 1 1 calc R . .
H20C H 0.9564 0.9059 0.3667 0.035 Uiso 1 1 calc R . .
C21 C 0.8594(4) 0.8416(4) 0.1137(3) 0.0257(13) Uani 1 1 d . . .
H21A H 0.9176 0.8865 0.1457 0.039 Uiso 1 1 calc R . .
H21B H 0.7976 0.8797 0.0759 0.039 Uiso 1 1 calc R . .
H21C H 0.8806 0.7971 0.0763 0.039 Uiso 1 1 calc R . .
C22 C 0.1624(5) 1.4029(4) 0.0871(3) 0.0313(14) Uani 1 1 d . . .
H22A H 0.2147 1.4537 0.0916 0.047 Uiso 1 1 calc R . .
H22B H 0.0913 1.4304 0.0578 0.047 Uiso 1 1 calc R . .
H22C H 0.1708 1.3476 0.0517 0.047 Uiso 1 1 calc R . .
C23 C 0.3410(4) 1.4812(4) 0.2742(4) 0.0273(13) Uani 1 1 d . . .
H23A H 0.3342 1.5032 0.2148 0.041 Uiso 1 1 calc R . .
H23B H 0.4114 1.4534 0.3062 0.041 Uiso 1 1 calc R . .
H23C H 0.3307 1.5372 0.3079 0.041 Uiso 1 1 calc R . .
C24 C 0.3039(4) 1.3693(5) 0.4380(3) 0.0263(13) Uani 1 1 d . . .
H24A H 0.2775 1.3252 0.4723 0.039 Uiso 1 1 calc R . .
H24B H 0.2947 1.4377 0.4525 0.039 Uiso 1 1 calc R . .
H24C H 0.3789 1.3563 0.4532 0.039 Uiso 1 1 calc R . .
C25 C 0.1121(4) 1.2128(4) 0.3493(4) 0.0281(13) Uani 1 1 d . . .
H25A H 0.0539 1.1743 0.3069 0.042 Uiso 1 1 calc R . .
H25B H 0.0865 1.2512 0.3878 0.042 Uiso 1 1 calc R . .
H25C H 0.1683 1.1684 0.3861 0.042 Uiso 1 1 calc R . .
C26 C 0.0238(4) 1.2345(5) 0.1339(4) 0.0295(14) Uani 1 1 d . . .
H26A H -0.0041 1.1890 0.1662 0.044 Uiso 1 1 calc R . .
H26B H 0.0485 1.1972 0.0943 0.044 Uiso 1 1 calc R . .
H26C H -0.0320 1.2800 0.0984 0.044 Uiso 1 1 calc R . .

loop_
_atom_site_aniso_label
_atom_site_aniso_U_11
_atom_site_aniso_U_22
_atom_site_aniso_U_33
_atom_site_aniso_U_23
_atom_site_aniso_U_13
_atom_site_aniso_U_12
Co1 0.0112(4) 0.0116(4) 0.0154(4) -0.0006(3) 0.0049(3) 0.0026(3)
Co2 0.0119(4) 0.0112(4) 0.0162(4) -0.0003(3) 0.0059(3) 0.0033(3)
S1 0.0133(6) 0.0164(7) 0.0162(6) 0.0005(5) 0.0054(5) 0.0048(5)
S2 0.0122(6) 0.0146(7) 0.0153(6) -0.0013(5) 0.0049(5) 0.0039(5)
S3 0.0140(6) 0.0147(7) 0.0144(6) 0.0015(5) 0.0050(5) 0.0045(5)
S4 0.0156(7) 0.0151(7) 0.0151(6) -0.0006(5) 0.0055(5) 0.0042(5)
C1 0.008(2) 0.009(3) 0.019(3) 0.001(2) 0.0041(19) -0.001(2)
C2 0.006(2) 0.009(3) 0.022(3) -0.004(2) 0.007(2) -0.005(2)
C3 0.012(2) 0.016(3) 0.008(2) -0.001(2) 0.0009(19) -0.003(2)
C4 0.010(2) 0.010(3) 0.016(3) 0.002(2) 0.005(2) -0.002(2)
C5 0.009(2) 0.009(3) 0.016(2) -0.001(2) 0.0055(19) -0.0012(19)
C6 0.013(2) 0.019(3) 0.013(2) -0.005(2) 0.004(2) -0.003(2)
C7 0.015(3) 0.016(3) 0.020(3) 0.000(2) 0.006(2) 0.008(2)
C8 0.010(2) 0.018(3) 0.025(3) 0.000(2) 0.008(2) 0.005(2)
C9 0.014(3) 0.015(3) 0.016(3) 0.003(2) 0.007(2) 0.006(2)
C10 0.008(2) 0.018(3) 0.025(3) -0.002(2) 0.007(2) 0.005(2)
C11 0.013(3) 0.013(3) 0.019(3) 0.004(2) 0.007(2) 0.009(2)
C12 0.021(3) 0.018(3) 0.015(3) 0.001(2) 0.004(2) 0.008(2)
C13 0.018(3) 0.007(3) 0.027(3) 0.002(2) 0.009(2) 0.007(2)
C14 0.016(3) 0.011(3) 0.021(3) -0.001(2) 0.009(2) 0.006(2)
C15 0.014(3) 0.023(3) 0.029(3) -0.003(2) 0.014(2) 0.003(2)
C16 0.015(3) 0.014(3) 0.024(3) -0.004(2) 0.004(2) 0.009(2)
C17 0.023(3) 0.020(3) 0.020(3) -0.008(2) 0.001(2) 0.001(2)
C18 0.017(3) 0.013(3) 0.031(3) 0.004(2) 0.008(2) 0.000(2)
C19 0.028(3) 0.028(3) 0.023(3) 0.003(3) 0.012(2) 0.007(3)
C20 0.017(3) 0.024(3) 0.029(3) -0.003(3) 0.009(2) 0.004(2)
C21 0.021(3) 0.036(4) 0.020(3) 0.004(3) 0.008(2) 0.007(3)
C22 0.044(4) 0.026(4) 0.026(3) 0.007(3) 0.016(3) 0.016(3)
C23 0.026(3) 0.012(3) 0.049(4) -0.003(3) 0.019(3) 0.002(2)
C24 0.030(3) 0.027(4) 0.021(3) -0.007(2) 0.009(2) 0.007(3)
C25 0.026(3) 0.027(3) 0.042(3) 0.000(3) 0.023(3) 0.006(3)
C26 0.014(3) 0.038(4) 0.032(3) -0.011(3) 0.005(2) 0.008(3)

loop_
_atom_type_symbol
_atom_type_description
_atom_type_scat_dispersion_real
_atom_type_scat_dispersion_imag
_atom_type_scat_source
C C 0.0033 0.0016 'International Tables Vol C Tables 4.2.6.8 and 6.1.1.4'
H H 0.0000 0.0000 'International Tables Vol C Tables 4.2.6.8 and 6.1.1.4'
Co Co 0.3494 0.9721 'International Tables Vol C Tables 4.2.6.8 and 6.1.1.4'
S S 0.1246 0.1234 'International Tables Vol C Tables 4.2.6.8 and 6.1.1.4'

loop_
_geom_angle_atom_site_label_1
_geom_angle_atom_site_label_2
_geom_angle_atom_site_label_3
_geom_angle
_geom_angle_site_symmetry_1
_geom_angle_site_symmetry_3
_geom_angle_publ_flag
C8 Co1 C10 69.3(2) . . ?
C8 Co1 C7 41.4(2) . . ?
C10 Co1 C7 69.12(19) . . ?
C8 Co1 C11 69.3(2) . . ?
C10 Co1 C11 41.53(19) . . ?
C7 Co1 C11 40.6(2) . . ?
C8 Co1 C9 41.08(19) . . ?
C10 Co1 C9 40.8(2) . . ?
C7 Co1 C9 69.04(19) . . ?
C11 Co1 C9 69.10(19) . . ?
C8 Co1 S1 118.50(14) . . ?
C10 Co1 S1 109.99(14) . . ?
C7 Co1 S1 159.66(15) . . ?
C11 Co1 S1 148.85(14) . . ?
C9 Co1 S1 96.69(14) . . ?
C8 Co1 S2 127.75(14) . . ?
C10 Co1 S2 140.28(15) . . ?
C7 Co1 S2 99.96(14) . . ?
C11 Co1 S2 105.39(14) . . ?
C9 Co1 S2 168.34(14) . . ?
S1 Co1 S2 92.89(5) . . ?
C13 Co2 C15 69.1(2) . . ?
C13 Co2 C14 40.8(2) . . ?
C15 Co2 C14 41.2(2) . . ?
C13 Co2 C12 40.8(2) . . ?
C15 Co2 C12 68.9(2) . . ?
C14 Co2 C12 68.64(19) . . ?
C13 Co2 C16 68.6(2) . . ?
C15 Co2 C16 40.9(2) . . ?
C14 Co2 C16 68.68(19) . . ?
C12 Co2 C16 40.6(2) . . ?
C13 Co2 S4 121.35(14) . . ?
C15 Co2 S4 109.67(15) . . ?
C14 Co2 S4 98.18(14) . . ?
C12 Co2 S4 162.10(15) . . ?
C16 Co2 S4 147.25(16) . . ?
C13 Co2 S3 125.87(15) . . ?
C15 Co2 S3 141.07(15) . . ?
C14 Co2 S3 166.43(14) . . ?
C12 Co2 S3 99.02(14) . . ?
C16 Co2 S3 106.00(14) . . ?
S4 Co2 S3 92.56(5) . . ?
C1 S1 Co1 104.66(16) . . ?
C2 S2 Co1 105.07(16) . . ?
C4 S3 Co2 105.44(16) . . ?
C5 S4 Co2 105.43(16) . . ?
C6 C1 C2 120.2(4) . . ?
C6 C1 S1 120.7(4) . . ?
C2 C1 S1 119.1(3) . . ?
C3 C2 C1 119.1(4) . . ?
C3 C2 S2 122.6(3) . . ?
C1 C2 S2 118.3(3) . . ?
C4 C3 C2 121.2(4) . . ?
C3 C4 C5 119.7(4) . . ?
C3 C4 S3 122.3(3) . . ?
C5 C4 S3 118.0(3) . . ?
C6 C5 C4 119.2(4) . . ?
C6 C5 S4 122.2(3) . . ?
C4 C5 S4 118.5(3) . . ?
C1 C6 C5 120.6(4) . . ?
C11 C7 C8 108.0(4) . . ?
C11 C7 C17 127.0(5) . . ?
C8 C7 C17 125.0(5) . . ?
C11 C7 Co1 69.9(3) . . ?
C8 C7 Co1 68.1(3) . . ?
C17 C7 Co1 128.8(3) . . ?
C9 C8 C7 108.6(4) . . ?
C9 C8 C18 125.8(4) . . ?
C7 C8 C18 125.6(4) . . ?
C9 C8 Co1 71.1(3) . . ?
C7 C8 Co1 70.5(3) . . ?
C18 C8 Co1 125.4(4) . . ?
C10 C9 C8 107.6(4) . . ?
C10 C9 C19 125.6(5) . . ?
C8 C9 C19 126.8(5) . . ?
C10 C9 Co1 69.1(3) . . ?
C8 C9 Co1 67.8(3) . . ?
C19 C9 Co1 127.4(3) . . ?
C9 C10 C11 108.0(4) . . ?
C9 C10 C20 126.3(4) . . ?
C11 C10 C20 125.7(5) . . ?
C9 C10 Co1 70.2(3) . . ?
C11 C10 Co1 69.5(3) . . ?
C20 C10 Co1 126.2(4) . . ?
C7 C11 C10 107.7(4) . . ?
C7 C11 C21 127.8(4) . . ?
C10 C11 C21 124.5(5) . . ?
C7 C11 Co1 69.5(3) . . ?
C10 C11 Co1 68.9(3) . . ?
C21 C11 Co1 127.3(4) . . ?
C16 C12 C13 107.7(4) . . ?
C16 C12 C22 125.7(5) . . ?
C13 C12 C22 126.6(5) . . ?
C16 C12 Co2 69.7(3) . . ?
C13 C12 Co2 68.6(3) . . ?
C22 C12 Co2 127.9(4) . . ?
C14 C13 C12 108.8(4) . . ?
C14 C13 C23 125.8(4) . . ?
C12 C13 C23 125.4(5) . . ?
C14 C13 Co2 70.5(3) . . ?
C12 C13 Co2 70.5(3) . . ?
C23 C13 Co2 125.8(3) . . ?
C13 C14 C15 107.7(4) . . ?
C13 C14 C24 126.7(5) . . ?
C15 C14 C24 125.6(5) . . ?
C13 C14 Co2 68.7(3) . . ?
C15 C14 Co2 69.2(3) . . ?
C24 C14 Co2 128.4(3) . . ?
C16 C15 C14 107.3(4) . . ?
C16 C15 C25 126.5(5) . . ?
C14 C15 C25 126.2(5) . . ?
C16 C15 Co2 69.8(3) . . ?
C14 C15 Co2 69.6(3) . . ?
C25 C15 Co2 127.0(4) . . ?
C12 C16 C15 108.5(4) . . ?
C12 C16 C26 126.7(5) . . ?
C15 C16 C26 124.8(5) . . ?
C12 C16 Co2 69.7(3) . . ?
C15 C16 Co2 69.3(3) . . ?
C26 C16 Co2 126.7(4) . . ?

loop_
_geom_bond_atom_site_label_1
_geom_bond_atom_site_label_2
_geom_bond_distance
_geom_bond_site_symmetry_2
_geom_bond_publ_flag
Co1 C8 2.018(5) . ?
Co1 C10 2.047(4) . ?
Co1 C7 2.049(5) . ?
Co1 C11 2.055(5) . ?
Co1 C9 2.062(5) . ?
Co1 S1 2.1330(13) . ?
Co1 S2 2.1331(13) . ?
Co2 C13 2.030(5) . ?
Co2 C15 2.050(5) . ?
Co2 C14 2.054(5) . ?
Co2 C12 2.055(5) . ?
Co2 C16 2.056(5) . ?
Co2 S4 2.1284(13) . ?
Co2 S3 2.1313(13) . ?
S1 C1 1.752(5) . ?
S2 C2 1.751(5) . ?
S3 C4 1.752(5) . ?
S4 C5 1.747(5) . ?
C1 C6 1.393(7) . ?
C1 C2 1.411(6) . ?
C2 C3 1.392(6) . ?
C3 C4 1.386(7) . ?
C4 C5 1.421(6) . ?
C5 C6 1.393(7) . ?
C7 C11 1.424(7) . ?
C7 C8 1.437(7) . ?
C7 C17 1.492(7) . ?
C8 C9 1.432(7) . ?
C8 C18 1.480(7) . ?
C9 C10 1.431(7) . ?
C9 C19 1.484(7) . ?
C10 C11 1.454(7) . ?
C10 C20 1.500(7) . ?
C11 C21 1.472(7) . ?
C12 C16 1.425(8) . ?
C12 C13 1.426(7) . ?
C12 C22 1.491(7) . ?
C13 C14 1.424(7) . ?
C13 C23 1.508(7) . ?
C14 C15 1.443(7) . ?
C14 C24 1.501(7) . ?
C15 C16 1.436(7) . ?
C15 C25 1.479(8) . ?
C16 C26 1.496(7) . ?
